data_2102957
loop_
_publ_author_name
'Boysen, H.'
'Lerch, M.'
'Stys, A.'
'Senyshyn, A.'

_publ_contact_author_address
;Department f\"ur Geo- und Umweltwissenschaften,
Sektion Kristallographie, LMU M\"unchen,
 Am Coulombwall 1, 85748 Garching, Germany
;
_publ_contact_author_email boysen@lmu.de
_publ_contact_author_fax 498928914015
_publ_contact_author_name 'Hans Boysen'
_publ_contact_author_phone 498928914040
_publ_section_title
;
 Structure and oxygen mobility in mayenite (Ca~12~Al~14~O~33~): a
 high-temperature neutron powder diffraction study
;
_journal_coeditor_code WS5057
_journal_issue 5
_journal_name_full 'Acta Crystallographica Section B'
_journal_page_first 675
_journal_page_last 682
_journal_paper_doi 10.1107/S0108768107030005
_journal_volume 63
_journal_year 2007
_chemical_formula_moiety 'Al14  Ca12  O33'
_chemical_formula_sum 'Al14 Ca12 O33'
_chemical_formula_weight 1386.7
_chemical_name_mineral mayenite
_space_group_IT_number 220
_symmetry_cell_setting cubic
_symmetry_space_group_name_Hall 'I -4bd 2c 3'
_symmetry_space_group_name_H-M 'I -4 3 d'
_cell_angle_alpha 90
_cell_angle_beta 90
_cell_angle_gamma 90
_cell_formula_units_Z 2
_cell_length_a 12.0449
_cell_length_b 12.0449
_cell_length_c 12.0449
_cell_measurement_temperature 1223
_cell_volume 1747.469
_computing_publication_material '(Jana2000; Petricek and Dusek, 2000)'
_computing_structure_refinement '(Jana2000; Petricek and Dusek, 2000)'
_diffrn_ambient_temperature 1173
_diffrn_measurement_device_type 'Debye Scherrer'
_diffrn_radiation_probe neutron
_diffrn_radiation_type neutron
_diffrn_radiation_wavelength 1.548
_exptl_absorpt_coefficient_mu 0.001
_exptl_absorpt_process_details '(Jana2000; Petricek, Dusek & Palatinus, 2000)'
_exptl_crystal_density_diffrn 2.6345
_exptl_crystal_F_000 1367
_refine_ls_extinction_method none
_refine_ls_goodness_of_fit_ref 1.59
_refine_ls_number_parameters 42
_refine_ls_R_factor_all 0.0297
_refine_ls_R_factor_gt 0.0273
_refine_ls_shift/su_max 0.0413
_refine_ls_shift/su_mean 0.0103
_refine_ls_weighting_scheme sigma
_refine_ls_wR_factor_gt 0.0172
_refine_ls_wR_factor_ref 0.0173
_cod_data_source_file ws5057.cif
_cod_data_source_block III
_cod_depositor_comments
;
 Renaming the _chemical_name_common data item to _chemical_name_mineral
 and removing the '?' prefix from the data value.

 Antanas Vaitkus,
 2018-08-28
;
_cod_original_cell_volume 1747.462
_cod_original_sg_symbol_Hall 'I -4bd;2ab;3'
_cod_database_code 2102957

loop_
_symmetry_equiv_pos_site_id
_symmetry_equiv_pos_as_xyz
1 x,y,z
2 1/4+y,3/4-x,1/4-z
3 x,-y,1/2-z
4 z,x,y
5 -x,1/2-y,z
6 1/4-y,3/4-x,3/4+z
7 1/4+x,3/4-z,1/4-y
8 1/4-y,1/4+x,3/4-z
9 -x,1/2+y,1/2-z
10 -z,1/2-x,y
11 1/4+y,1/4+x,1/4+z
12 1/4-x,1/4+z,3/4-y
13 z,-x,1/2-y
14 1/4-x,3/4-z,3/4+y
15 -z,1/2+x,1/2-y
16 1/4+x,1/4+z,1/4+y
17 1/4-z,1/4+y,3/4-x
18 y,z,x
19 1/4+z,3/4-y,1/4-x
20 -y,1/2-z,x
21 1/4-z,3/4-y,3/4+x
22 -y,1/2+z,1/2-x
23 1/4+z,1/4+y,1/4+x
24 y,-z,1/2-x
25 1/2+x,1/2+y,1/2+z
26 3/4+y,1/4-x,3/4-z
27 1/2+x,1/2-y,-z
28 1/2+z,1/2+x,1/2+y
29 1/2-x,-y,1/2+z
30 3/4-y,1/4-x,1/4+z
31 3/4+x,1/4-z,3/4-y
32 3/4-y,3/4+x,1/4-z
33 1/2-x,y,-z
34 1/2-z,-x,1/2+y
35 3/4+y,3/4+x,3/4+z
36 3/4-x,3/4+z,1/4-y
37 1/2+z,1/2-x,-y
38 3/4-x,1/4-z,1/4+y
39 1/2-z,x,-y
40 3/4+x,3/4+z,3/4+y
41 3/4-z,3/4+y,1/4-x
42 1/2+y,1/2+z,1/2+x
43 3/4+z,1/4-y,3/4-x
44 1/2-y,-z,1/2+x
45 3/4-z,1/4-y,1/4+x
46 1/2-y,z,-x
47 3/4+z,3/4+y,3/4+x
48 1/2+y,1/2-z,-x

loop_
_atom_site_type_symbol
_atom_site_label
_atom_site_fract_x
_atom_site_fract_y
_atom_site_fract_z
_atom_site_U_iso_or_equiv
_atom_site_adp_type
_atom_site_calc_flag
_atom_site_occupancy
Ca Ca 0.1452(4) 0 0.25 0.0410(15) Uani d 0.942(7)
Al Al1 0.0185(2) 0.0185(2) 0.0185(2) 0.0200(7) Uani d 1
Al Al2 0.875 0 0.25 0.0219(13) Uani d 1
O O1 0.78787(15) 0.10043(14) 0.30624(14) 0.0363(7) Uani d 1
O O2 -0.06386(13) -0.06386(13) -0.06386(13) 0.0375(5) Uani d 1
O O3 0.375 0 0.25 0.14(4) Uiso d 0.116(15)
Ca Cas 0.211(5) 0 0.25 0.017(13) Uiso d 0.058(7)

loop_
_atom_site_aniso_label
_atom_site_aniso_U_11
_atom_site_aniso_U_22
_atom_site_aniso_U_33
_atom_site_aniso_U_12
_atom_site_aniso_U_13
_atom_site_aniso_U_23
_atom_site_aniso_type_symbol
Ca 0.054(3) 0.039(2) 0.030(2) 0 0 -0.0002(17) Ca
Al1 0.0200(13) 0.0200(13) 0.0200(13) -0.0024(11) -0.0024(11) -0.0024(11) Al
Al2 0.018(3) 0.0241(17) 0.0241(17) 0 0 0 Al
O1 0.0400(13) 0.0332(11) 0.0357(11) 0.0239(9) 0.0146(9) 0.0037(9) O
O2 0.0375(8) 0.0375(8) 0.0375(8) -0.0109(8) -0.0109(8) -0.0109(8) O

loop_
_atom_type_symbol
_atom_type_scat_source
Ca International_Tables_Vol_C
Al International_Tables_Vol_C
O International_Tables_Vol_C

loop_
_geom_angle_atom_site_label_1
_geom_angle_atom_site_label_2
_geom_angle_atom_site_label_3
_geom_angle_site_symmetry_1
_geom_angle_site_symmetry_3
_geom_angle
_geom_angle_publ_flag
O1 Ca O1 6_554 8_545 177.5(2) yes
O1 Ca O1 6_554 36_545 67.22(9) yes
O1 Ca O1 6_554 38_555 115.11(16) yes
O1 Ca O2 6_554 2_545 97.45(7) yes
O1 Ca O2 6_554 11_555 82.03(6) yes
O1 Ca O3 6_554 . 88.74(13) yes
O1 Ca Cas 6_554 . 88.74(13) yes
O1 Ca O1 8_545 6_554 177.5(2) yes
O1 Ca O1 8_545 36_545 115.11(16) yes
O1 Ca O1 8_545 38_555 67.22(9) yes
O1 Ca O2 8_545 2_545 82.03(6) yes
O1 Ca O2 8_545 11_555 97.45(7) yes
O1 Ca O3 8_545 . 88.74(13) yes
O1 Ca Cas 8_545 . 88.74(13) yes
O1 Ca O1 36_545 6_554 67.22(9) yes
O1 Ca O1 36_545 8_545 115.11(16) yes
O1 Ca O1 36_545 38_555 64.32(13) yes
O1 Ca O2 36_545 2_545 124.11(15) yes
O1 Ca O2 36_545 11_555 77.52(8) yes
O1 Ca O3 36_545 . 147.84(7) yes
O1 Ca Cas 36_545 . 147.84(7) yes
O1 Ca O1 38_555 6_554 115.11(16) yes
O1 Ca O1 38_555 8_545 67.22(9) yes
O1 Ca O1 38_555 36_545 64.32(13) yes
O1 Ca O2 38_555 2_545 77.52(8) yes
O1 Ca O2 38_555 11_555 124.11(15) yes
O1 Ca O3 38_555 . 147.84(7) yes
O1 Ca Cas 38_555 . 147.84(7) yes
O2 Ca O2 2_545 11_555 156.5(2) yes
O2 Ca O3 2_545 . 78.25(12) yes
O2 Ca Cas 2_545 . 78.25(12) yes
O2 Ca O2 11_555 2_545 156.5(2) yes
O2 Ca O3 11_555 . 78.25(12) yes
O2 Ca Cas 11_555 . 78.25(12) yes
O3 Ca Cas . . 0 yes
O1 Al1 O1 6_554 36_545 102.09(15) yes
O1 Al1 O1 6_554 43_455 102.09(15) yes
O1 Al1 O2 6_554 . 116.11(16) yes
O1 Al1 O1 36_545 6_554 102.09(15) yes
O1 Al1 O1 36_545 43_455 102.09(15) yes
O1 Al1 O2 36_545 . 116.11(16) yes
O1 Al1 O1 43_455 6_554 102.09(15) yes
O1 Al1 O1 43_455 36_545 102.09(15) yes
O1 Al1 O2 43_455 . 116.11(16) yes
O1 Al2 O1 . 3_555 105.75(8) yes
O1 Al2 O1 . 36_645 111.36(8) yes
O1 Al2 O1 . 38_655 111.36(8) yes
O1 Al2 O1 3_555 . 105.75(8) yes
O1 Al2 O1 3_555 36_645 111.36(8) yes
O1 Al2 O1 3_555 38_655 111.36(8) yes
O1 Al2 O1 36_645 . 111.36(8) yes
O1 Al2 O1 36_645 3_555 111.36(8) yes
O1 Al2 O1 36_645 38_655 105.75(8) yes
O1 Al2 O1 38_655 . 111.36(8) yes
O1 Al2 O1 38_655 3_555 111.36(8) yes
O1 Al2 O1 38_655 36_645 105.75(8) yes
Ca O1 Ca 26_555 36_545 95.91(9) yes
Ca O1 Al1 26_555 30_555 99.11(15) yes
Ca O1 Al2 26_555 . 120.88(13) yes
Ca O1 O1 26_555 3_555 119.91(14) yes
Ca O1 O1 26_555 36_645 142.08(9) yes
Ca O1 O1 26_555 38_655 88.44(10) yes
Ca O1 O1 26_555 15_645 60.30(12) yes
Ca O1 O1 26_555 48_556 103.69(9) yes
Ca O1 O2 26_555 30_555 118.66(14) yes
Ca O1 Cas 26_555 26_555 18.4(12) yes
Ca O1 Ca 36_545 26_555 95.91(9) yes
Ca O1 Al1 36_545 30_555 91.30(12) yes
Ca O1 Al2 36_545 . 94.97(9) yes
Ca O1 O1 36_545 3_555 57.84(8) yes
Ca O1 O1 36_545 36_645 111.21(8) yes
Ca O1 O1 36_545 38_655 111.21(8) yes
Ca O1 O1 36_545 15_645 97.92(9) yes
Ca O1 O1 36_545 48_556 52.48(6) yes
Ca O1 O2 36_545 30_555 111.41(7) yes
Ca O1 Cas 36_545 26_555 87.2(6) yes
Al1 O1 Al2 30_555 . 138.47(13) yes
Al1 O1 O1 30_555 3_555 130.53(12) yes
Al1 O1 O1 30_555 36_645 105.99(11) yes
Al1 O1 O1 30_555 38_655 155.49(13) yes
Al1 O1 O1 30_555 15_645 38.95(10) yes
Al1 O1 O1 30_555 48_556 38.95(10) yes
Al1 O1 O2 30_555 30_555 31.33(9) yes
Al1 O1 Cas 30_555 26_555 115.6(11) yes
Al2 O1 O1 . 3_555 37.12(5) yes
Al2 O1 O1 . 36_645 34.32(5) yes
Al2 O1 O1 . 38_655 34.32(5) yes
Al2 O1 O1 . 15_645 166.86(10) yes
Al2 O1 O1 . 48_556 128.02(9) yes
Al2 O1 O2 . 30_555 110.44(8) yes
Al2 O1 Cas . 26_555 105.7(10) yes
O1 O1 O1 3_555 36_645 61.14(6) yes
O1 O1 O1 3_555 38_655 61.14(6) yes
O1 O1 O1 3_555 15_645 155.65(9) yes
O1 O1 O1 3_555 48_556 98.88(7) yes
O1 O1 O2 3_555 30_555 121.19(7) yes
O1 O1 Cas 3_555 26_555 101.6(12) yes
O1 O1 O1 36_645 3_555 61.14(6) yes
O1 O1 O1 36_645 38_655 57.72(6) yes
O1 O1 O1 36_645 15_645 135.89(8) yes
O1 O1 O1 36_645 48_556 113.75(8) yes
O1 O1 O2 36_645 30_555 76.29(6) yes
O1 O1 Cas 36_645 26_555 134.1(7) yes
O1 O1 O1 38_655 3_555 61.14(6) yes
O1 O1 O1 38_655 36_645 57.72(6) yes
O1 O1 O1 38_655 15_645 139.52(8) yes
O1 O1 O1 38_655 48_556 160.01(8) yes
O1 O1 O2 38_655 30_555 125.63(8) yes
O1 O1 Cas 38_655 26_555 76.5(8) yes
O1 O1 O1 15_645 3_555 155.65(9) yes
O1 O1 O1 15_645 36_645 135.89(8) yes
O1 O1 O1 15_645 38_655 139.52(8) yes
O1 O1 O1 15_645 48_556 60.00(6) yes
O1 O1 O2 15_645 30_555 62.22(6) yes
O1 O1 Cas 15_645 26_555 77.6(11) yes
O1 O1 O1 48_556 3_555 98.88(7) yes
O1 O1 O1 48_556 36_645 113.75(8) yes
O1 O1 O1 48_556 38_655 160.01(8) yes
O1 O1 O1 48_556 15_645 60.00(6) yes
O1 O1 O2 48_556 30_555 62.22(6) yes
O1 O1 Cas 48_556 26_555 110.8(4) yes
O2 O1 Cas 30_555 26_555 137.1(12) yes
Ca O2 Ca 31_454 32_445 99.81(13) yes
Ca O2 Ca 31_454 21_544 99.81(13) yes
Ca O2 Al1 31_454 . 117.95(13) yes
Ca O2 O1 31_454 6_554 126.48(13) yes
Ca O2 O1 31_454 36_545 132.00(7) yes
Ca O2 O1 31_454 43_455 85.51(8) yes
Ca O2 Cas 31_454 31_454 18.8(13) yes
Ca O2 Cas 31_454 32_445 93.9(5) yes
Ca O2 Cas 31_454 21_544 118.5(13) yes
Ca O2 Ca 32_445 31_454 99.81(13) yes
Ca O2 Ca 32_445 21_544 99.81(13) yes
Ca O2 Al1 32_445 . 117.95(13) yes
Ca O2 O1 32_445 6_554 132.00(7) yes
Ca O2 O1 32_445 36_545 85.51(8) yes
Ca O2 O1 32_445 43_455 126.48(13) yes
Ca O2 Cas 32_445 31_454 118.5(13) yes
Ca O2 Cas 32_445 32_445 18.8(13) yes
Ca O2 Cas 32_445 21_544 93.9(5) yes
Ca O2 Ca 21_544 31_454 99.81(13) yes
Ca O2 Ca 21_544 32_445 99.81(13) yes
Ca O2 Al1 21_544 . 117.95(13) yes
Ca O2 O1 21_544 6_554 85.51(8) yes
Ca O2 O1 21_544 36_545 126.48(13) yes
Ca O2 O1 21_544 43_455 132.00(7) yes
Ca O2 Cas 21_544 31_454 93.9(5) yes
Ca O2 Cas 21_544 32_445 118.5(13) yes
Ca O2 Cas 21_544 21_544 18.8(13) yes
Al1 O2 O1 . 6_554 32.56(10) yes
Al1 O2 O1 . 36_545 32.56(10) yes
Al1 O2 O1 . 43_455 32.56(10) yes
Al1 O2 Cas . 31_454 106.6(9) yes
Al1 O2 Cas . 32_445 106.6(9) yes
Al1 O2 Cas . 21_544 106.6(9) yes
O1 O2 O1 6_554 36_545 55.56(6) yes
O1 O2 O1 6_554 43_455 55.56(6) yes
O1 O2 Cas 6_554 31_454 108.5(13) yes
O1 O2 Cas 6_554 32_445 130.1(3) yes
O1 O2 Cas 6_554 21_544 76.1(6) yes
O1 O2 O1 36_545 6_554 55.56(6) yes
O1 O2 O1 36_545 43_455 55.56(6) yes
O1 O2 Cas 36_545 31_454 130.1(3) yes
O1 O2 Cas 36_545 32_445 76.1(6) yes
O1 O2 Cas 36_545 21_544 108.5(13) yes
O1 O2 O1 43_455 6_554 55.56(6) yes
O1 O2 O1 43_455 36_545 55.56(6) yes
O1 O2 Cas 43_455 31_454 76.1(6) yes
O1 O2 Cas 43_455 32_445 108.5(13) yes
O1 O2 Cas 43_455 21_544 130.1(3) yes
Cas O2 Cas 31_454 32_445 112.2(14) yes
Cas O2 Cas 31_454 21_544 112.2(14) yes
Cas O2 Cas 32_445 31_454 112.2(14) yes
Cas O2 Cas 32_445 21_544 112.2(14) yes
Cas O2 Cas 21_544 31_454 112.2(14) yes
Cas O2 Cas 21_544 32_445 112.2(14) yes
Ca O3 Ca . 36_545 180 yes
Ca O3 Cas . . 0 yes
Ca O3 Cas . 36_545 180 yes
Ca O3 Ca 36_545 . 180 yes
Ca O3 Cas 36_545 . 180 yes
Ca O3 Cas 36_545 36_545 0 yes
Cas O3 Cas . 36_545 180 yes
Cas O3 Cas 36_545 . 180 yes
Ca Cas O1 . 6_554 72.8(12) yes
Ca Cas O1 . 8_545 72.8(12) yes
Ca Cas O2 . 2_545 82.9(13) yes
Ca Cas O2 . 11_555 82.9(13) yes
Ca Cas O3 . . 180 yes
O1 Cas O1 6_554 8_545 146(2) yes
O1 Cas O2 6_554 2_545 95.4(6) yes
O1 Cas O2 6_554 11_555 80.4(5) yes
O1 Cas O3 6_554 . 107.2(12) yes
O1 Cas O1 8_545 6_554 146(2) yes
O1 Cas O2 8_545 2_545 80.4(5) yes
O1 Cas O2 8_545 11_555 95.4(6) yes
O1 Cas O3 8_545 . 107.2(12) yes
O2 Cas O2 2_545 11_555 166(3) yes
O2 Cas O3 2_545 . 97.1(13) yes
O2 Cas O2 11_555 2_545 166(3) yes
O2 Cas O3 11_555 . 97.1(13) yes

loop_
_geom_bond_atom_site_label_1
_geom_bond_atom_site_label_2
_geom_bond_site_symmetry_2
_geom_bond_distance
_geom_bond_publ_flag
Ca O1 6_554 2.3785(17) yes
Ca O1 8_545 2.3785(17) yes
Ca O1 36_545 2.605(5) yes
Ca O1 38_555 2.605(5) yes
Ca O2 2_545 2.4210(19) yes
Ca O2 11_555 2.4210(19) yes
Ca O3 . 2.768(5) yes
Ca Cas . 0.79(6) yes
Al1 O1 6_554 1.778(3) yes
Al1 O1 36_545 1.778(3) yes
Al1 O1 43_455 1.778(3) yes
Al1 O2 . 1.718(3) yes
Al2 O1 . 1.7389(17) yes
Al2 O1 3_555 1.7389(17) yes
Al2 O1 36_645 1.7389(17) yes
Al2 O1 38_655 1.7389(17) yes
O1 O1 3_555 2.773(2) yes
O1 O1 36_645 2.872(2) yes
O1 O1 38_655 2.872(2) yes
O1 O1 15_645 2.765(2) yes
O1 O1 48_556 2.765(2) yes
O1 O2 30_555 2.966(2) yes
O1 Cas 26_555 2.489(16) yes
O2 Cas 31_454 2.388(7) yes
O2 Cas 32_445 2.388(7) yes
O2 Cas 21_544 2.388(7) yes
O3 Cas . 1.98(6) yes
O3 Cas 36_545 1.98(6) yes
